data_1565819
loop_
_publ_author_name
'Liu, Ming-Shang'
'Du, Hai-Wu'
'Shu, Wei'

_publ_section_title
;
 Metal-free allylic C--H nitrogenation, oxygenation, and carbonation of
 alkenes by thianthrenation
;
_journal_issue 4
_journal_name_full 'Chemical Science'
_journal_page_first 1003
_journal_page_last 1008
_journal_paper_doi 10.1039/D1SC06577G
_journal_volume 13
_journal_year 2022
_chemical_absolute_configuration ad
_chemical_formula_moiety 'C24 H24 O3'
_chemical_formula_sum 'C24 H24 O3'
_chemical_formula_weight 360.43
_space_group_crystal_system monoclinic
_space_group_IT_number 4
_space_group_name_Hall 'P 2yb'
_space_group_name_H-M_alt 'P 1 21 1'
_atom_sites_solution_hydrogens geom
_atom_sites_solution_primary dual
_audit_creation_date 2021-09-15
_audit_creation_method
;
Olex2 1.5
(compiled 2021.08.20 svn.r13c46975 for OlexSys, GUI svn.r6396)
;
_audit_update_record
;
2021-09-17 deposited with the CCDC.	2021-12-20 downloaded from the CCDC.
;
_cell_angle_alpha 90
_cell_angle_beta 92.230(3)
_cell_angle_gamma 90
_cell_formula_units_Z 4
_cell_length_a 6.0869(3)
_cell_length_b 17.6346(9)
_cell_length_c 17.8806(9)
_cell_measurement_reflns_used 9905
_cell_measurement_temperature 150.0
_cell_measurement_theta_max 68.12
_cell_measurement_theta_min 2.47
_cell_volume 1917.85(17)
_computing_cell_refinement 'SAINT V8.40A (Bruker, 2019)'
_computing_data_reduction 'SAINT V8.40A (Bruker, 2019)'
_computing_molecular_graphics 'Olex2 1.5 (Dolomanov et al., 2009)'
_computing_publication_material 'Olex2 1.5 (Dolomanov et al., 2009)'
_computing_structure_refinement 'XL  (Sheldrick, 2008)'
_computing_structure_solution 'SHELXT 2014/5 (Sheldrick, 2014)'
_diffrn_ambient_temperature 150.0
_diffrn_detector 'Bruker PHOTON 100 area detector'
_diffrn_detector_area_resol_mean 7.9
_diffrn_detector_type 'CMOS area detector'
_diffrn_measured_fraction_theta_full 1.000
_diffrn_measured_fraction_theta_max 1.000
_diffrn_measurement_device 'three-circle diffractometer'
_diffrn_measurement_device_type 'Bruker CMOS area detector'
_diffrn_measurement_method '\w and \f scans'
_diffrn_radiation_monochromator 'mirror optics'
_diffrn_radiation_probe x-ray
_diffrn_radiation_type CuK\a
_diffrn_radiation_wavelength 1.54178
_diffrn_reflns_av_R_equivalents 0.0868
_diffrn_reflns_av_unetI/netI 0.0677
_diffrn_reflns_Laue_measured_fraction_full 1.000
_diffrn_reflns_Laue_measured_fraction_max 1.000
_diffrn_reflns_number 7046
_diffrn_reflns_point_group_measured_fraction_full 0.999
_diffrn_reflns_point_group_measured_fraction_max 0.998
_diffrn_reflns_theta_full 67.679
_diffrn_reflns_theta_max 68.332
_diffrn_reflns_theta_min 2.473
_diffrn_source 'microfocus sealed X-ray tube'
_diffrn_source_current 1.1
_diffrn_source_power 0.05500000000000001
_diffrn_source_type 'Incoatec I\ms'
_diffrn_source_voltage 50.0
_diffrn_standards_number 0
_exptl_absorpt_coefficient_mu 0.643
_exptl_absorpt_correction_T_max 0.896
_exptl_absorpt_correction_T_min 0.745
_exptl_absorpt_correction_type multi-scan
_exptl_absorpt_process_details
;
 TWINABS-2012/1 (Bruker,2012) was used for absorption correction.
 
For component 1:
 wR2(int) was 0.1406 before and 0.1026 after correction.
 
For component 2:
 wR2(int) was 0.1518 before and 0.1023 after correction.
 The Ratio of minimum to maximum transmission is 0.74.

Final HKLF 4 output contains 49362 reflections, Rint = 0.0992
 (29844 with I > 3sig(I), Rint = 0.0868)
;
_exptl_crystal_colour colourless
_exptl_crystal_colour_primary colourless
_exptl_crystal_density_diffrn 1.248
_exptl_crystal_description prism
_exptl_crystal_F_000 768
_exptl_crystal_size_max 0.32
_exptl_crystal_size_mid 0.26
_exptl_crystal_size_min 0.25
_refine_diff_density_max 0.323
_refine_diff_density_min -0.284
_refine_diff_density_rms 0.080
_refine_ls_abs_structure_details
;
 Flack x determined using 2481 quotients [(I+)-(I-)]/[(I+)+(I-)]
 (Parsons, Flack and Wagner, Acta Cryst. B69 (2013) 249-259).
;
_refine_ls_abs_structure_Flack -0.11(16)
_refine_ls_extinction_coef 0.013(2)
_refine_ls_extinction_expression Fc^*^=kFc[1+0.001xFc^2^\l^3^/sin(2\q)]^-1/4^
_refine_ls_extinction_method 'SHELXL-2016/6 (Sheldrick 2016)'
_refine_ls_goodness_of_fit_ref 1.103
_refine_ls_hydrogen_treatment constr
_refine_ls_matrix_type full
_refine_ls_number_parameters 530
_refine_ls_number_reflns 7046
_refine_ls_number_restraints 39
_refine_ls_restrained_S_all 1.104
_refine_ls_R_factor_all 0.0778
_refine_ls_R_factor_gt 0.0680
_refine_ls_shift/su_max 0.001
_refine_ls_shift/su_mean 0.000
_refine_ls_structure_factor_coef Fsqd
_refine_ls_weighting_details 'w=1/[\s^2^(Fo^2^)+(0.1402P)^2^+0.0550P] where P=(Fo^2^+2Fc^2^)/3'
_refine_ls_weighting_scheme calc
_refine_ls_wR_factor_gt 0.1896
_refine_ls_wR_factor_ref 0.2070
_reflns_Friedel_coverage 0.929
_reflns_Friedel_fraction_full 0.999
_reflns_Friedel_fraction_max 0.997
_reflns_number_gt 5883
_reflns_number_total 7046
_reflns_threshold_expression 'I > 2\s(I)'
_cod_data_source_file d1sc06577g2.cif
_cod_data_source_block cxy3383_0m_4
_cod_depositor_comments 'Adding full bibliography for 1565818--1565820.cif.'
_cod_database_code 1565819
_shelx_shelxl_version_number 2016/6
_shelx_space_group_comment
;
The symmetry employed for this shelxl refinement is uniquely defined
by the following loop, which should always be used as a source of
symmetry information in preference to the above space-group names.
They are only intended as comments.
;
_olex2_refinement_description
;
1. Fixed Uiso
 At 1.2 times of:
  All C(H) groups, All C(H,H) groups
 At 1.5 times of:
  All C(H,H,H) groups
2. Restrained distances
 C13-C14 \\sim C13A-C14A
 with sigma of 0.02
 C14-C21 \\sim C14A-C21A
 with sigma of 0.04
 C21-C22 \\sim C21A-C22A
 with sigma of 0.02
 C15-C16 \\sim C15A-C16A
 with sigma of 0.02
 C13-C15 \\sim C13A-C15A
 with sigma of 0.04
 C16-C21 \\sim C16A-C21A
 with sigma of 0.04
 C12-C13 \\sim C12A-C13A
 with sigma of 0.02
 C14-C15 \\sim C14A-C15A
 with sigma of 0.02
 C16-C17 \\sim C16A-C17A
 with sigma of 0.02
 C12-C14 \\sim C12A-C14A
 with sigma of 0.04
 C15-C17 \\sim C15A-C17A
 with sigma of 0.04
 C17-C22 \\sim C17A-C22A
 with sigma of 0.04
 C11-C12 \\sim C11-C12A
 with sigma of 0.02
 C14-C22 \\sim C14A-C22A
 with sigma of 0.02
 C17-C21 \\sim C17A-C21A
 with sigma of 0.02
 C11-C13 \\sim C11-C13A
 with sigma of 0.04
 C13-C22 \\sim C13A-C22A
 with sigma of 0.04
 C14-C16 \\sim C14A-C16A
 with sigma of 0.04
 C15-C22 \\sim C15A-C22A
 with sigma of 0.04
3. Uiso/Uaniso restraints and constraints
Uanis(C22A) = Uanis(C22)
Uanis(C12) = Uanis(C12A)
Uanis(C17A) = Uanis(C17)
Uanis(C14) = Uanis(C14A)
Uanis(C15A) = Uanis(C15)
Uanis(C13A) = Uanis(C13)
Uanis(C21A) = Uanis(C21)
Uanis(C16A) = Uanis(C16)
4. Others
 Sof(H11A)=Sof(C12A)=Sof(H12A)=Sof(C13A)=Sof(H13C)=Sof(H13D)=Sof(C14A)=
 Sof(C22A)=Sof(H22A)=Sof(C21A)=Sof(H21A)=Sof(C17A)=Sof(H17A)=Sof(C16A)=
 Sof(H16A)=Sof(C15A)=Sof(H15A)=1-FVAR(1)
 Sof(H11)=Sof(C12)=Sof(H12)=Sof(C13)=Sof(H13A)=Sof(H13B)=Sof(C14)=Sof(C15)=
 Sof(H15)=Sof(C16)=Sof(H16)=Sof(C17)=Sof(H17)=Sof(C21)=Sof(H21)=Sof(C22)=
 Sof(H22)=FVAR(1)
5.a Ternary CH refined with riding coordinates:
 C8(H8)
5.b Secondary CH2 refined with riding coordinates:
 C10(H10A,H10B), C13(H13A,H13B), C13A(H13C,H13D)
5.c Aromatic/amide H refined with riding coordinates:
 C3(H3), C4(H4), C6(H6), C11(H11), C11(H11A), C12(H12), C15(H15), C16(H16),
 C17(H17), C18(H18), C21(H21), C22(H22), C23(H23), C24(H24), C12A(H12A),
 C22A(H22A), C21A(H21A), C17A(H17A), C16A(H16A), C15A(H15A)
5.d Idealised Me refined as rotating group:
 C1(H1A,H1B,H1C), C20(H20A,H20B,H20C)
;
_olex2_submission_special_instructions 'No special instructions were received'

loop_
_space_group_symop_operation_xyz
'x, y, z'
'-x, y+1/2, -z'

loop_
_atom_site_label
_atom_site_type_symbol
_atom_site_fract_x
_atom_site_fract_y
_atom_site_fract_z
_atom_site_U_iso_or_equiv
_atom_site_adp_type
_atom_site_occupancy
_atom_site_site_symmetry_order
_atom_site_calc_flag
_atom_site_refinement_flags_posn
_atom_site_refinement_flags_adp
_atom_site_refinement_flags_occupancy
_atom_site_disorder_assembly
_atom_site_disorder_group
O1 O 0.2757(6) 0.4508(2) -0.41130(19) 0.0646(9) Uani 1 1 d . . . . .
O2 O 0.9238(6) 0.2907(2) 0.03744(19) 0.0692(9) Uani 1 1 d . . . . .
O3 O 0.5872(7) 0.3324(3) 0.0618(3) 0.0879(13) Uani 1 1 d . . . . .
O4 O -0.3759(5) 0.6709(2) 0.54151(17) 0.0609(8) Uani 1 1 d . . . . .
O5 O 0.2410(6) 0.5416(2) 0.12101(18) 0.0658(9) Uani 1 1 d . . . . .
O6 O -0.0435(6) 0.6832(2) 0.59895(18) 0.0652(9) Uani 1 1 d . . . . .
C1 C 0.0861(9) 0.4970(3) -0.4048(3) 0.0683(12) Uani 1 1 d . . . . .
H1A H -0.040125 0.465005 -0.393579 0.102 Uiso 1 1 calc R U . . .
H1B H 0.055995 0.523965 -0.451972 0.102 Uiso 1 1 calc R U . . .
H1C H 0.111794 0.533748 -0.364301 0.102 Uiso 1 1 calc R U . . .
C2 C 0.3442(8) 0.4115(3) -0.3485(3) 0.0583(10) Uani 1 1 d . . . . .
C3 C 0.5471(8) 0.3729(3) -0.3568(3) 0.0600(11) Uani 1 1 d . . . . .
H3 H 0.618195 0.375145 -0.403078 0.072 Uiso 1 1 calc R U . . .
C4 C 0.6402(8) 0.3326(3) -0.2984(3) 0.0595(11) Uani 1 1 d . . . . .
H4 H 0.776415 0.307448 -0.304487 0.071 Uiso 1 1 calc R U . . .
C5 C 0.5362(8) 0.3278(2) -0.2289(3) 0.0552(10) Uani 1 1 d . . . . .
C6 C 0.6280(8) 0.2871(3) -0.1669(3) 0.0569(10) Uani 1 1 d . . . . .
H6 H 0.765507 0.262455 -0.171768 0.068 Uiso 1 1 calc R U . . .
C7 C 0.5265(8) 0.2820(3) -0.1005(3) 0.0585(11) Uani 1 1 d . . . . .
C8 C 0.6284(9) 0.2385(3) -0.0348(3) 0.0631(12) Uani 1 1 d . . . . .
H8 H 0.759155 0.210445 -0.052654 0.076 Uiso 1 1 calc R U . . .
C9 C 0.7064(9) 0.2919(3) 0.0266(3) 0.0623(11) Uani 1 1 d . . . . .
C10 C 1.0206(11) 0.3375(4) 0.0974(3) 0.0761(15) Uani 1 1 d . . . . .
H10A H 0.929347 0.383371 0.103708 0.091 Uiso 1 1 calc R U . . .
H10B H 1.169318 0.354029 0.083871 0.091 Uiso 1 1 calc R U . . .
C11 C 1.0359(10) 0.2949(4) 0.1690(3) 0.0712(13) Uani 1 1 d D . . . .
H11 H 1.066924 0.242103 0.167121 0.085 Uiso 0.568(7) 1 calc R U P A 1
H11A H 1.157907 0.261411 0.174361 0.085 Uiso 0.432(7) 1 calc R U P A 2
C12 C 1.0102(18) 0.3245(6) 0.2321(5) 0.066(2) Uani 0.568(7) 1 d D . P A 1
H12 H 1.027506 0.291927 0.274221 0.079 Uiso 0.568(7) 1 calc R U P A 1
C13 C 0.9550(17) 0.4062(6) 0.2483(5) 0.0680(18) Uani 0.568(7) 1 d D . P A 1
H13A H 1.090475 0.432644 0.266384 0.082 Uiso 0.568(7) 1 calc R U P A 1
H13B H 0.903418 0.430975 0.201123 0.082 Uiso 0.568(7) 1 calc R U P A 1
C14 C 0.782(2) 0.4157(7) 0.3054(5) 0.062(3) Uani 0.568(7) 1 d D . P A 1
C15 C 0.602(2) 0.3696(8) 0.3034(7) 0.071(3) Uani 0.568(7) 1 d D . P A 1
H15 H 0.580604 0.333539 0.264259 0.086 Uiso 0.568(7) 1 calc R U P A 1
C16 C 0.447(3) 0.3755(10) 0.3594(9) 0.078(4) Uani 0.568(7) 1 d D . P A 1
H16 H 0.326232 0.341538 0.360536 0.093 Uiso 0.568(7) 1 calc R U P A 1
C17 C 0.474(3) 0.4328(9) 0.4138(10) 0.071(4) Uani 0.568(7) 1 d D . P A 1
H17 H 0.364988 0.440104 0.449542 0.085 Uiso 0.568(7) 1 calc R U P A 1
C18 C 0.2395(8) 0.4072(3) -0.2829(3) 0.0577(10) Uani 1 1 d . . . . .
H18 H 0.103620 0.432858 -0.277969 0.069 Uiso 1 1 calc R U . . .
C19 C 0.3301(8) 0.3649(2) -0.2220(3) 0.0557(10) Uani 1 1 d . . . . .
C20 C 0.4708(11) 0.1805(3) -0.0021(3) 0.0761(14) Uani 1 1 d . . . . .
H20A H 0.336249 0.206232 0.012375 0.114 Uiso 1 1 calc R U . . .
H20B H 0.541563 0.156468 0.042003 0.114 Uiso 1 1 calc R U . . .
H20C H 0.433926 0.141711 -0.039784 0.114 Uiso 1 1 calc R U . . .
C21 C 0.653(4) 0.4772(11) 0.4156(8) 0.070(3) Uani 0.568(7) 1 d D . P A 1
H21 H 0.672836 0.514034 0.454050 0.084 Uiso 0.568(7) 1 calc R U P A 1
C22 C 0.813(2) 0.4695(6) 0.3604(7) 0.060(2) Uani 0.568(7) 1 d D . P A 1
H22 H 0.939745 0.501117 0.361495 0.072 Uiso 0.568(7) 1 calc R U P A 1
C23 C 0.3192(8) 0.3193(3) -0.0944(3) 0.0606(11) Uani 1 1 d . . . . .
H23 H 0.244778 0.316330 -0.048760 0.073 Uiso 1 1 calc R U . . .
C24 C 0.2273(8) 0.3589(3) -0.1527(3) 0.0589(11) Uani 1 1 d . . . . .
H24 H 0.089803 0.383184 -0.146815 0.071 Uiso 1 1 calc R U . . .
C25 C -0.1357(17) 0.5041(6) 0.9723(4) 0.073(2) Uani 0.735(7) 1 d D . P B 1
H25 H -0.120627 0.484170 1.021592 0.087 Uiso 0.735(7) 1 calc R U P B 1
C26 C -0.3169(15) 0.4877(4) 0.9289(5) 0.077(2) Uani 0.735(7) 1 d D . P B 1
H26 H -0.428983 0.456442 0.947829 0.093 Uiso 0.735(7) 1 calc R U P B 1
C27 C -0.3391(13) 0.5166(4) 0.8567(4) 0.0676(19) Uani 0.735(7) 1 d D . P B 1
H27 H -0.467132 0.504902 0.826806 0.081 Uiso 0.735(7) 1 calc R U P B 1
C28 C -0.1776(13) 0.5622(4) 0.8275(4) 0.060(2) Uani 0.735(7) 1 d D . P B 1
C29 C -0.1984(14) 0.5934(6) 0.7493(4) 0.079(2) Uani 0.735(7) 1 d D . P B 1
H29A H -0.195580 0.550590 0.713549 0.095 Uiso 0.735(7) 1 calc R U P B 1
H29B H -0.068715 0.625630 0.740553 0.095 Uiso 0.735(7) 1 calc R U P B 1
C30 C -0.4028(15) 0.6393(5) 0.7329(4) 0.070(2) Uani 0.735(7) 1 d D . P B 1
H30 H -0.467757 0.661643 0.775029 0.084 Uiso 0.735(7) 1 calc R U P B 1
C31 C -0.5035(9) 0.6525(3) 0.6678(3) 0.0657(12) Uani 1 1 d D . . . .
H31 H -0.623361 0.686994 0.665408 0.079 Uiso 0.735(7) 1 calc R U P B 1
H31A H -0.559209 0.702185 0.659304 0.079 Uiso 0.265(7) 1 calc R U P B 2
C32 C -0.4356(9) 0.6150(3) 0.5975(3) 0.0639(11) Uani 1 1 d . . . . .
H32A H -0.308417 0.581415 0.608907 0.077 Uiso 1 1 calc R U . . .
H32B H -0.558003 0.583338 0.577073 0.077 Uiso 1 1 calc R U . . .
C33 C -0.1726(8) 0.7003(3) 0.5490(2) 0.0536(10) Uani 1 1 d . . . . .
C34 C -0.1284(8) 0.7550(2) 0.4858(2) 0.0537(10) Uani 1 1 d . . . . .
H34 H -0.270895 0.777652 0.467241 0.064 Uiso 1 1 calc R U . . .
C35 C -0.0278(8) 0.7106(2) 0.4223(2) 0.0510(9) Uani 1 1 d . . . . .
C36 C -0.1304(8) 0.7053(2) 0.3527(2) 0.0517(9) Uani 1 1 d . . . . .
H36 H -0.269918 0.728456 0.343930 0.062 Uiso 1 1 calc R U . . .
C37 C -0.0308(7) 0.6654(2) 0.2935(2) 0.0507(9) Uani 1 1 d . . . . .
C38 C -0.1334(8) 0.6595(3) 0.2209(2) 0.0553(10) Uani 1 1 d . . . . .
H38 H -0.270844 0.683597 0.210643 0.066 Uiso 1 1 calc R U . . .
C39 C -0.0361(8) 0.6194(3) 0.1657(2) 0.0584(10) Uani 1 1 d . . . . .
H39 H -0.105176 0.616603 0.117206 0.070 Uiso 1 1 calc R U . . .
C40 C 0.1666(8) 0.5822(3) 0.1804(2) 0.0575(10) Uani 1 1 d . . . . .
C41 C 0.4310(10) 0.4958(3) 0.1346(3) 0.0696(13) Uani 1 1 d . . . . .
H41A H 0.555868 0.528152 0.149733 0.104 Uiso 1 1 calc R U . . .
H41B H 0.464683 0.468316 0.088812 0.104 Uiso 1 1 calc R U . . .
H41C H 0.403164 0.459454 0.174577 0.104 Uiso 1 1 calc R U . . .
C42 C 0.0255(18) 0.5493(8) 0.9452(6) 0.078(3) Uani 0.735(7) 1 d D . P B 1
H42 H 0.151882 0.561074 0.975863 0.093 Uiso 0.735(7) 1 calc R U P B 1
C43 C 0.0048(14) 0.5781(6) 0.8731(5) 0.0719(19) Uani 0.735(7) 1 d D . P B 1
H43 H 0.118085 0.609239 0.854747 0.086 Uiso 0.735(7) 1 calc R U P B 1
C44 C 0.1812(8) 0.6763(3) 0.4342(2) 0.0547(10) Uani 1 1 d . . . . .
H44 H 0.254530 0.680506 0.481863 0.066 Uiso 1 1 calc R U . . .
C45 C 0.2793(8) 0.6372(3) 0.3786(3) 0.0562(10) Uani 1 1 d . . . . .
H45 H 0.419196 0.614663 0.388424 0.067 Uiso 1 1 calc R U . . .
C46 C 0.1764(8) 0.6299(2) 0.3070(2) 0.0524(9) Uani 1 1 d . . . . .
C47 C 0.2720(8) 0.5876(3) 0.2491(3) 0.0565(10) Uani 1 1 d . . . . .
H47 H 0.409308 0.563053 0.258108 0.068 Uiso 1 1 calc R U . . .
C48 C 0.0236(10) 0.8184(3) 0.5139(3) 0.0661(12) Uani 1 1 d . . . . .
H48A H -0.047378 0.846844 0.553360 0.099 Uiso 1 1 calc R U . . .
H48B H 0.054356 0.852591 0.472362 0.099 Uiso 1 1 calc R U . . .
H48C H 0.161714 0.796549 0.533967 0.099 Uiso 1 1 calc R U . . .
C30A C -0.504(4) 0.6325(15) 0.7396(11) 0.070(2) Uani 0.265(7) 1 d D . P B 2
H30A H -0.543780 0.668856 0.775914 0.084 Uiso 0.265(7) 1 calc R U P B 2
C29A C -0.443(4) 0.5534(13) 0.7641(10) 0.079(2) Uani 0.265(7) 1 d D . P B 2
H29C H -0.390139 0.525342 0.720374 0.095 Uiso 0.265(7) 1 calc R U P B 2
H29D H -0.577603 0.527446 0.780388 0.095 Uiso 0.265(7) 1 calc R U P B 2
C28A C -0.270(3) 0.5487(12) 0.8267(9) 0.060(2) Uani 0.265(7) 1 d DG . P B 2
C27A C -0.304(3) 0.5096(11) 0.8928(11) 0.0676(19) Uani 0.265(7) 1 d DG . P B 2
H27A H -0.438357 0.483658 0.899294 0.081 Uiso 0.265(7) 1 calc R U P B 2
C26A C -0.140(4) 0.5085(15) 0.9493(10) 0.077(2) Uani 0.265(7) 1 d DG . P B 2
H26A H -0.163473 0.481767 0.994476 0.093 Uiso 0.265(7) 1 calc R U P B 2
C25A C 0.057(4) 0.5465(19) 0.9398(12) 0.073(2) Uani 0.265(7) 1 d DG . P B 2
H25A H 0.168218 0.545727 0.978451 0.087 Uiso 0.265(7) 1 calc R U P B 2
C42A C 0.090(3) 0.5856(15) 0.8737(12) 0.078(3) Uani 0.265(7) 1 d DG . P B 2
H42A H 0.225029 0.611579 0.867244 0.093 Uiso 0.265(7) 1 calc R U P B 2
C43A C -0.073(3) 0.5867(11) 0.8172(8) 0.0719(19) Uani 0.265(7) 1 d DG . P B 2
H43A H -0.049853 0.613470 0.772061 0.086 Uiso 0.265(7) 1 calc R U P B 2
C12A C 0.900(2) 0.2964(8) 0.2289(7) 0.066(2) Uani 0.432(7) 1 d D . P A 2
H12A H 0.944376 0.265992 0.270726 0.079 Uiso 0.432(7) 1 calc R U P A 2
C13A C 0.692(2) 0.3402(8) 0.2358(6) 0.0680(18) Uani 0.432(7) 1 d D . P A 2
H13C H 0.567925 0.303752 0.236248 0.082 Uiso 0.432(7) 1 calc R U P A 2
H13D H 0.669894 0.372165 0.190627 0.082 Uiso 0.432(7) 1 calc R U P A 2
C14A C 0.679(3) 0.3905(9) 0.3037(7) 0.062(3) Uani 0.432(7) 1 d D . P A 2
C22A C 0.832(3) 0.4457(9) 0.3191(9) 0.060(2) Uani 0.432(7) 1 d D . P A 2
H22A H 0.949032 0.453947 0.286533 0.072 Uiso 0.432(7) 1 calc R U P A 2
C21A C 0.812(4) 0.4906(10) 0.3845(8) 0.070(3) Uani 0.432(7) 1 d D . P A 2
H21A H 0.915816 0.529900 0.394517 0.084 Uiso 0.432(7) 1 calc R U P A 2
C17A C 0.652(5) 0.4790(16) 0.4326(12) 0.071(4) Uani 0.432(7) 1 d D . P A 2
H17A H 0.641334 0.510252 0.475644 0.085 Uiso 0.432(7) 1 calc R U P A 2
C16A C 0.498(5) 0.4198(15) 0.4187(15) 0.078(4) Uani 0.432(7) 1 d D . P A 2
H16A H 0.389673 0.407446 0.453392 0.093 Uiso 0.432(7) 1 calc R U P A 2
C15A C 0.515(3) 0.3809(13) 0.3517(12) 0.071(3) Uani 0.432(7) 1 d D . P A 2
H15A H 0.402880 0.345049 0.338698 0.086 Uiso 0.432(7) 1 calc R U P A 2

loop_
_atom_site_aniso_label
_atom_site_aniso_U_11
_atom_site_aniso_U_22
_atom_site_aniso_U_33
_atom_site_aniso_U_23
_atom_site_aniso_U_13
_atom_site_aniso_U_12
O1 0.070(2) 0.0494(17) 0.075(2) 0.0050(15) 0.0066(16) -0.0002(16)
O2 0.067(2) 0.077(2) 0.0635(18) -0.0099(17) 0.0005(15) -0.0072(19)
O3 0.076(3) 0.093(3) 0.094(3) -0.041(2) -0.002(2) 0.011(2)
O4 0.0607(18) 0.0626(19) 0.0589(16) 0.0097(14) -0.0025(13) -0.0086(16)
O5 0.076(2) 0.0582(19) 0.0633(18) -0.0087(15) 0.0032(15) 0.0050(17)
O6 0.0625(19) 0.067(2) 0.0650(17) 0.0102(15) -0.0076(14) -0.0013(16)
C1 0.070(3) 0.052(3) 0.083(3) 0.005(2) 0.001(2) 0.002(2)
C2 0.063(3) 0.042(2) 0.071(3) 0.0007(19) 0.004(2) 0.001(2)
C3 0.059(3) 0.047(2) 0.075(3) -0.003(2) 0.013(2) -0.003(2)
C4 0.057(3) 0.046(2) 0.076(3) -0.006(2) 0.010(2) 0.000(2)
C5 0.057(2) 0.040(2) 0.069(3) -0.0096(18) 0.0043(19) -0.0027(19)
C6 0.054(2) 0.045(2) 0.072(3) -0.0095(19) 0.0027(19) 0.001(2)
C7 0.060(3) 0.048(2) 0.067(2) -0.0106(19) -0.001(2) -0.003(2)
C8 0.070(3) 0.054(3) 0.065(2) -0.009(2) -0.002(2) 0.003(2)
C9 0.069(3) 0.058(3) 0.059(2) -0.006(2) 0.001(2) 0.000(2)
C10 0.084(4) 0.076(3) 0.068(3) -0.010(2) -0.003(3) -0.022(3)
C11 0.074(3) 0.068(3) 0.071(3) -0.010(2) -0.009(2) 0.007(3)
C12 0.077(6) 0.056(5) 0.064(3) -0.002(3) -0.007(4) 0.004(4)
C13 0.078(5) 0.067(4) 0.060(3) -0.005(3) 0.008(3) 0.002(4)
C14 0.091(11) 0.041(7) 0.054(3) -0.001(5) -0.005(6) -0.004(5)
C15 0.084(8) 0.067(6) 0.063(5) -0.003(4) 0.008(4) -0.020(5)
C16 0.091(9) 0.072(6) 0.072(6) 0.007(4) 0.022(6) -0.008(7)
C17 0.085(7) 0.068(7) 0.059(6) 0.003(5) 0.006(5) 0.018(5)
C18 0.058(3) 0.040(2) 0.075(3) -0.0025(19) 0.008(2) 0.0012(19)
C19 0.055(2) 0.042(2) 0.070(3) -0.0082(18) 0.0025(19) 0.0000(19)
C20 0.085(4) 0.056(3) 0.086(3) 0.003(3) -0.009(3) -0.005(3)
C21 0.099(7) 0.055(5) 0.054(7) 0.002(4) -0.001(5) 0.011(6)
C22 0.076(5) 0.054(6) 0.050(6) -0.002(4) 0.001(5) 0.001(5)
C23 0.062(3) 0.056(3) 0.065(3) -0.009(2) 0.005(2) 0.002(2)
C24 0.056(3) 0.050(2) 0.070(3) -0.007(2) 0.004(2) 0.003(2)
C25 0.097(6) 0.057(4) 0.064(4) 0.013(4) 0.003(4) 0.006(4)
C26 0.099(6) 0.053(4) 0.079(5) 0.013(3) 0.002(4) -0.005(4)
C27 0.076(4) 0.058(4) 0.068(5) -0.005(4) -0.009(4) -0.006(3)
C28 0.064(5) 0.059(4) 0.056(3) -0.001(3) 0.008(3) 0.007(4)
C29 0.083(5) 0.095(6) 0.060(3) 0.011(3) 0.006(3) 0.029(4)
C30 0.073(6) 0.075(4) 0.062(3) 0.005(3) 0.010(4) 0.019(5)
C31 0.062(3) 0.068(3) 0.067(3) 0.012(2) 0.002(2) 0.000(2)
C32 0.068(3) 0.061(3) 0.062(2) 0.009(2) 0.001(2) -0.008(2)
C33 0.056(2) 0.049(2) 0.056(2) 0.0017(17) 0.0002(18) -0.0031(19)
C34 0.060(3) 0.044(2) 0.057(2) 0.0024(18) 0.0027(18) 0.0035(19)
C35 0.055(2) 0.040(2) 0.058(2) 0.0049(16) 0.0009(17) 0.0004(18)
C36 0.053(2) 0.043(2) 0.059(2) 0.0073(17) 0.0015(17) 0.0018(18)
C37 0.057(2) 0.0385(19) 0.056(2) 0.0018(16) -0.0014(17) -0.0016(18)
C38 0.058(2) 0.049(2) 0.058(2) 0.0047(18) -0.0034(18) 0.0001(19)
C39 0.068(3) 0.052(2) 0.055(2) 0.0014(19) -0.0035(18) 0.000(2)
C40 0.068(3) 0.045(2) 0.059(2) -0.0009(18) 0.004(2) -0.002(2)
C41 0.075(3) 0.055(3) 0.079(3) -0.009(2) 0.010(2) 0.003(2)
C42 0.090(6) 0.070(5) 0.072(4) -0.001(4) -0.010(4) 0.004(5)
C43 0.070(5) 0.075(5) 0.071(4) 0.011(3) 0.000(4) -0.006(4)
C44 0.059(2) 0.048(2) 0.057(2) 0.0018(18) -0.0046(17) 0.004(2)
C45 0.055(2) 0.052(2) 0.062(2) 0.0048(19) -0.0017(18) 0.005(2)
C46 0.059(2) 0.040(2) 0.058(2) 0.0038(17) 0.0006(17) -0.0038(18)
C47 0.062(3) 0.044(2) 0.063(2) 0.0038(18) 0.0012(19) -0.001(2)
C48 0.074(3) 0.047(2) 0.077(3) -0.002(2) 0.007(2) -0.004(2)
C30A 0.073(6) 0.075(4) 0.062(3) 0.005(3) 0.010(4) 0.019(5)
C29A 0.083(5) 0.095(6) 0.060(3) 0.011(3) 0.006(3) 0.029(4)
C28A 0.064(5) 0.059(4) 0.056(3) -0.001(3) 0.008(3) 0.007(4)
C27A 0.076(4) 0.058(4) 0.068(5) -0.005(4) -0.009(4) -0.006(3)
C26A 0.099(6) 0.053(4) 0.079(5) 0.013(3) 0.002(4) -0.005(4)
C25A 0.097(6) 0.057(4) 0.064(4) 0.013(4) 0.003(4) 0.006(4)
C42A 0.090(6) 0.070(5) 0.072(4) -0.001(4) -0.010(4) 0.004(5)
C43A 0.070(5) 0.075(5) 0.071(4) 0.011(3) 0.000(4) -0.006(4)
C12A 0.077(6) 0.056(5) 0.064(3) -0.002(3) -0.007(4) 0.004(4)
C13A 0.078(5) 0.067(4) 0.060(3) -0.005(3) 0.008(3) 0.002(4)
C14A 0.091(11) 0.041(7) 0.054(3) -0.001(5) -0.005(6) -0.004(5)
C22A 0.076(5) 0.054(6) 0.050(6) -0.002(4) 0.001(5) 0.001(5)
C21A 0.099(7) 0.055(5) 0.054(7) 0.002(4) -0.001(5) 0.011(6)
C17A 0.085(7) 0.068(7) 0.059(6) 0.003(5) 0.006(5) 0.018(5)
C16A 0.091(9) 0.072(6) 0.072(6) 0.007(4) 0.022(6) -0.008(7)
C15A 0.084(8) 0.067(6) 0.063(5) -0.003(4) 0.008(4) -0.020(5)

loop_
_atom_type_symbol
_atom_type_description
_atom_type_scat_dispersion_real
_atom_type_scat_dispersion_imag
_atom_type_scat_source
C C 0.0181 0.0091 'International Tables Vol C Tables 4.2.6.8 and 6.1.1.4'
H H 0.0000 0.0000 'International Tables Vol C Tables 4.2.6.8 and 6.1.1.4'
O O 0.0492 0.0322 'International Tables Vol C Tables 4.2.6.8 and 6.1.1.4'

loop_
_geom_angle_atom_site_label_1
_geom_angle_atom_site_label_2
_geom_angle_atom_site_label_3
_geom_angle
_geom_angle_site_symmetry_1
_geom_angle_site_symmetry_3
_geom_angle_publ_flag
C2 O1 C1 116.4(4) . . ?
C9 O2 C10 118.0(4) . . ?
C33 O4 C32 116.4(4) . . ?
C40 O5 C41 117.0(4) . . ?
O1 C1 H1A 109.5 . . ?
O1 C1 H1B 109.5 . . ?
O1 C1 H1C 109.5 . . ?
H1A C1 H1B 109.5 . . ?
H1A C1 H1C 109.5 . . ?
H1B C1 H1C 109.5 . . ?
O1 C2 C3 113.2(4) . . ?
C18 C2 O1 126.7(4) . . ?
C18 C2 C3 120.1(4) . . ?
C2 C3 H3 119.8 . . ?
C4 C3 C2 120.4(4) . . ?
C4 C3 H3 119.8 . . ?
C3 C4 H4 119.6 . . ?
C3 C4 C5 120.9(5) . . ?
C5 C4 H4 119.6 . . ?
C4 C5 C19 118.2(4) . . ?
C6 C5 C4 122.6(4) . . ?
C6 C5 C19 119.1(4) . . ?
C5 C6 H6 118.8 . . ?
C7 C6 C5 122.5(4) . . ?
C7 C6 H6 118.8 . . ?
C6 C7 C8 121.6(5) . . ?
C6 C7 C23 117.9(5) . . ?
C23 C7 C8 120.6(4) . . ?
C7 C8 H8 108.0 . . ?
C7 C8 C20 113.0(5) . . ?
C9 C8 C7 110.9(4) . . ?
C9 C8 H8 108.0 . . ?
C9 C8 C20 108.8(4) . . ?
C20 C8 H8 108.0 . . ?
O2 C9 C8 112.3(4) . . ?
O3 C9 O2 123.1(5) . . ?
O3 C9 C8 124.6(5) . . ?
O2 C10 H10A 109.5 . . ?
O2 C10 H10B 109.5 . . ?
O2 C10 C11 110.9(5) . . ?
H10A C10 H10B 108.0 . . ?
C11 C10 H10A 109.5 . . ?
C11 C10 H10B 109.5 . . ?
C10 C11 H11 118.1 . . ?
C10 C11 H11A 115.1 . . ?
C12 C11 C10 123.8(7) . . ?
C12 C11 H11 118.1 . . ?
C12A C11 C10 129.9(7) . . ?
C12A C11 H11A 115.1 . . ?
C11 C12 H12 116.4 . . ?
C11 C12 C13 127.2(9) . . ?
C13 C12 H12 116.4 . . ?
C12 C13 H13A 108.8 . . ?
C12 C13 H13B 108.8 . . ?
H13A C13 H13B 107.7 . . ?
C14 C13 C12 113.7(9) . . ?
C14 C13 H13A 108.8 . . ?
C14 C13 H13B 108.8 . . ?
C15 C14 C13 120.0(10) . . ?
C15 C14 C22 121.2(11) . . ?
C22 C14 C13 118.8(13) . . ?
C14 C15 H15 120.1 . . ?
C14 C15 C16 119.8(12) . . ?
C16 C15 H15 120.1 . . ?
C15 C16 H16 120.6 . . ?
C15 C16 C17 118.8(16) . . ?
C17 C16 H16 120.6 . . ?
C16 C17 H17 119.7 . . ?
C21 C17 C16 120.7(18) . . ?
C21 C17 H17 119.7 . . ?
C2 C18 H18 119.6 . . ?
C2 C18 C19 120.8(4) . . ?
C19 C18 H18 119.6 . . ?
C18 C19 C5 119.6(4) . . ?
C24 C19 C5 117.5(4) . . ?
C24 C19 C18 122.8(4) . . ?
C8 C20 H20A 109.5 . . ?
C8 C20 H20B 109.5 . . ?
C8 C20 H20C 109.5 . . ?
H20A C20 H20B 109.5 . . ?
H20A C20 H20C 109.5 . . ?
H20B C20 H20C 109.5 . . ?
C17 C21 H21 119.8 . . ?
C17 C21 C22 120.4(15) . . ?
C22 C21 H21 119.8 . . ?
C14 C22 C21 118.9(12) . . ?
C14 C22 H22 120.5 . . ?
C21 C22 H22 120.5 . . ?
C7 C23 H23 119.5 . . ?
C24 C23 C7 121.0(5) . . ?
C24 C23 H23 119.5 . . ?
C19 C24 H24 119.0 . . ?
C23 C24 C19 121.9(5) . . ?
C23 C24 H24 119.0 . . ?
C26 C25 H25 120.0 . . ?
C26 C25 C42 120.0(8) . . ?
C42 C25 H25 120.0 . . ?
C25 C26 H26 119.9 . . ?
C25 C26 C27 120.1(8) . . ?
C27 C26 H26 119.9 . . ?
C26 C27 H27 119.4 . . ?
C28 C27 C26 121.1(8) . . ?
C28 C27 H27 119.4 . . ?
C27 C28 C29 121.8(8) . . ?
C43 C28 C27 117.4(7) . . ?
C43 C28 C29 120.8(8) . . ?
C28 C29 H29A 108.6 . . ?
C28 C29 H29B 108.6 . . ?
C28 C29 C30 114.7(6) . . ?
H29A C29 H29B 107.6 . . ?
C30 C29 H29A 108.6 . . ?
C30 C29 H29B 108.6 . . ?
C29 C30 H30 115.8 . . ?
C31 C30 C29 128.4(7) . . ?
C31 C30 H30 115.8 . . ?
C30 C31 H31 118.9 . . ?
C30 C31 C32 122.2(6) . . ?
C32 C31 H31 118.9 . . ?
C32 C31 H31A 112.5 . . ?
C30A C31 H31A 112.5 . . ?
C30A C31 C32 135.0(12) . . ?
O4 C32 C31 111.3(4) . . ?
O4 C32 H32A 109.4 . . ?
O4 C32 H32B 109.4 . . ?
C31 C32 H32A 109.4 . . ?
C31 C32 H32B 109.4 . . ?
H32A C32 H32B 108.0 . . ?
O4 C33 C34 111.1(4) . . ?
O6 C33 O4 123.3(4) . . ?
O6 C33 C34 125.6(4) . . ?
C33 C34 H34 108.9 . . ?
C33 C34 C35 108.4(3) . . ?
C33 C34 C48 110.1(4) . . ?
C35 C34 H34 108.9 . . ?
C48 C34 H34 108.9 . . ?
C48 C34 C35 111.4(4) . . ?
C36 C35 C34 121.9(4) . . ?
C36 C35 C44 118.7(4) . . ?
C44 C35 C34 119.4(4) . . ?
C35 C36 H36 119.5 . . ?
C35 C36 C37 121.0(4) . . ?
C37 C36 H36 119.5 . . ?
C38 C37 C36 122.0(4) . . ?
C46 C37 C36 119.5(4) . . ?
C46 C37 C38 118.6(4) . . ?
C37 C38 H38 119.7 . . ?
C39 C38 C37 120.6(4) . . ?
C39 C38 H38 119.7 . . ?
C38 C39 H39 119.8 . . ?
C38 C39 C40 120.4(4) . . ?
C40 C39 H39 119.8 . . ?
O5 C40 C39 114.3(4) . . ?
C47 C40 O5 125.1(5) . . ?
C47 C40 C39 120.7(4) . . ?
O5 C41 H41A 109.5 . . ?
O5 C41 H41B 109.5 . . ?
O5 C41 H41C 109.5 . . ?
H41A C41 H41B 109.5 . . ?
H41A C41 H41C 109.5 . . ?
H41B C41 H41C 109.5 . . ?
C25 C42 H42 119.9 . . ?
C25 C42 C43 120.1(8) . . ?
C43 C42 H42 119.9 . . ?
C28 C43 C42 121.1(8) . . ?
C28 C43 H43 119.4 . . ?
C42 C43 H43 119.4 . . ?
C35 C44 H44 119.3 . . ?
C45 C44 C35 121.4(4) . . ?
C45 C44 H44 119.3 . . ?
C44 C45 H45 119.5 . . ?
C44 C45 C46 121.0(4) . . ?
C46 C45 H45 119.5 . . ?
C45 C46 C37 118.3(4) . . ?
C45 C46 C47 122.1(4) . . ?
C47 C46 C37 119.6(4) . . ?
C40 C47 C46 120.1(5) . . ?
C40 C47 H47 120.0 . . ?
C46 C47 H47 120.0 . . ?
C34 C48 H48A 109.5 . . ?
C34 C48 H48B 109.5 . . ?
C34 C48 H48C 109.5 . . ?
H48A C48 H48B 109.5 . . ?
H48A C48 H48C 109.5 . . ?
H48B C48 H48C 109.5 . . ?
C31 C30A H30A 119.5 . . ?
C31 C30A C29A 121.0(19) . . ?
C29A C30A H30A 119.5 . . ?
C30A C29A H29C 108.5 . . ?
C30A C29A H29D 108.5 . . ?
C30A C29A C28A 115.0(19) . . ?
H29C C29A H29D 107.5 . . ?
C28A C29A H29C 108.5 . . ?
C28A C29A H29D 108.5 . . ?
C27A C28A C29A 122.3(15) . . ?
C27A C28A C43A 120.0 . . ?
C43A C28A C29A 117.7(15) . . ?
C28A C27A H27A 120.0 . . ?
C28A C27A C26A 120.0 . . ?
C26A C27A H27A 120.0 . . ?
C27A C26A H26A 120.0 . . ?
C25A C26A C27A 120.0 . . ?
C25A C26A H26A 120.0 . . ?
C26A C25A H25A 120.0 . . ?
C42A C25A C26A 120.0 . . ?
C42A C25A H25A 120.0 . . ?
C25A C42A H42A 120.0 . . ?
C25A C42A C43A 120.0 . . ?
C43A C42A H42A 120.0 . . ?
C28A C43A H43A 120.0 . . ?
C42A C43A C28A 120.0 . . ?
C42A C43A H43A 120.0 . . ?
C11 C12A H12A 116.2 . . ?
C11 C12A C13A 127.7(10) . . ?
C13A C12A H12A 116.2 . . ?
C12A C13A H13C 108.2 . . ?
C12A C13A H13D 108.2 . . ?
C12A C13A C14A 116.2(12) . . ?
H13C C13A H13D 107.4 . . ?
C14A C13A H13C 108.2 . . ?
C14A C13A H13D 108.2 . . ?
C22A C14A C13A 121.7(17) . . ?
C15A C14A C13A 120.0(18) . . ?
C15A C14A C22A 118.4(15) . . ?
C14A C22A H22A 120.5 . . ?
C14A C22A C21A 119.0(16) . . ?
C21A C22A H22A 120.5 . . ?
C22A C21A H21A 119.0 . . ?
C17A C21A C22A 122.0(18) . . ?
C17A C21A H21A 119.0 . . ?
C21A C17A H17A 120.3 . . ?
C21A C17A C16A 119(2) . . ?
C16A C17A H17A 120.3 . . ?
C17A C16A H16A 121.7 . . ?
C15A C16A C17A 117(2) . . ?
C15A C16A H16A 121.7 . . ?
C14A C15A C16A 124(2) . . ?
C14A C15A H15A 117.8 . . ?
C16A C15A H15A 117.8 . . ?

loop_
_geom_bond_atom_site_label_1
_geom_bond_atom_site_label_2
_geom_bond_distance
_geom_bond_site_symmetry_2
_geom_bond_publ_flag
O1 C1 1.421(6) . ?
O1 C2 1.370(6) . ?
O2 C9 1.330(7) . ?
O2 C10 1.460(6) . ?
O3 C9 1.212(7) . ?
O4 C32 1.461(6) . ?
O4 C33 1.344(6) . ?
O5 C40 1.372(6) . ?
O5 C41 1.424(7) . ?
O6 C33 1.204(6) . ?
C1 H1A 0.9800 . ?
C1 H1B 0.9800 . ?
C1 H1C 0.9800 . ?
C2 C3 1.423(7) . ?
C2 C18 1.358(7) . ?
C3 H3 0.9500 . ?
C3 C4 1.367(7) . ?
C4 H4 0.9500 . ?
C4 C5 1.420(7) . ?
C5 C6 1.418(7) . ?
C5 C19 1.424(7) . ?
C6 H6 0.9500 . ?
C6 C7 1.361(7) . ?
C7 C8 1.516(7) . ?
C7 C23 1.431(7) . ?
C8 H8 1.0000 . ?
C8 C9 1.509(7) . ?
C8 C20 1.533(8) . ?
C10 H10A 0.9900 . ?
C10 H10B 0.9900 . ?
C10 C11 1.484(8) . ?
C11 H11 0.9500 . ?
C11 H11A 0.9500 . ?
C11 C12 1.259(10) . ?
C11 C12A 1.378(13) . ?
C12 H12 0.9500 . ?
C12 C13 1.510(13) . ?
C13 H13A 0.9900 . ?
C13 H13B 0.9900 . ?
C13 C14 1.504(13) . ?
C14 C15 1.367(16) . ?
C14 C22 1.375(14) . ?
C15 H15 0.9500 . ?
C15 C16 1.403(17) . ?
C16 H16 0.9500 . ?
C16 C17 1.41(2) . ?
C17 H17 0.9500 . ?
C17 C21 1.34(3) . ?
C18 H18 0.9500 . ?
C18 C19 1.414(7) . ?
C19 C24 1.414(7) . ?
C20 H20A 0.9800 . ?
C20 H20B 0.9800 . ?
C20 H20C 0.9800 . ?
C21 H21 0.9500 . ?
C21 C22 1.420(18) . ?
C22 H22 0.9500 . ?
C23 H23 0.9500 . ?
C23 C24 1.357(7) . ?
C24 H24 0.9500 . ?
C25 H25 0.9500 . ?
C25 C26 1.355(12) . ?
C25 C42 1.367(12) . ?
C26 H26 0.9500 . ?
C26 C27 1.389(10) . ?
C27 H27 0.9500 . ?
C27 C28 1.388(11) . ?
C28 C29 1.503(9) . ?
C28 C43 1.380(11) . ?
C29 H29A 0.9900 . ?
C29 H29B 0.9900 . ?
C29 C30 1.504(11) . ?
C30 H30 0.9500 . ?
C30 C31 1.315(9) . ?
C31 H31 0.9500 . ?
C31 H31A 0.9500 . ?
C31 C32 1.492(7) . ?
C31 C30A 1.331(19) . ?
C32 H32A 0.9900 . ?
C32 H32B 0.9900 . ?
C33 C34 1.518(6) . ?
C34 H34 1.0000 . ?
C34 C35 1.528(6) . ?
C34 C48 1.523(7) . ?
C35 C36 1.373(6) . ?
C35 C44 1.418(7) . ?
C36 H36 0.9500 . ?
C36 C37 1.426(6) . ?
C37 C38 1.423(6) . ?
C37 C46 1.420(6) . ?
C38 H38 0.9500 . ?
C38 C39 1.367(7) . ?
C39 H39 0.9500 . ?
C39 C40 1.413(7) . ?
C40 C47 1.367(7) . ?
C41 H41A 0.9800 . ?
C41 H41B 0.9800 . ?
C41 H41C 0.9800 . ?
C42 H42 0.9500 . ?
C42 C43 1.387(11) . ?
C43 H43 0.9500 . ?
C44 H44 0.9500 . ?
C44 C45 1.365(7) . ?
C45 H45 0.9500 . ?
C45 C46 1.410(6) . ?
C46 C47 1.419(7) . ?
C47 H47 0.9500 . ?
C48 H48A 0.9800 . ?
C48 H48B 0.9800 . ?
C48 H48C 0.9800 . ?
C30A H30A 0.9500 . ?
C30A C29A 1.51(2) . ?
C29A H29C 0.9900 . ?
C29A H29D 0.9900 . ?
C29A C28A 1.511(18) . ?
C28A C27A 1.3900 . ?
C28A C43A 1.3900 . ?
C27A H27A 0.9500 . ?
C27A C26A 1.3900 . ?
C26A H26A 0.9500 . ?
C26A C25A 1.3900 . ?
C25A H25A 0.9500 . ?
C25A C42A 1.3900 . ?
C42A H42A 0.9500 . ?
C42A C43A 1.3900 . ?
C43A H43A 0.9500 . ?
C12A H12A 0.9500 . ?
C12A C13A 1.496(16) . ?
C13A H13C 0.9900 . ?
C13A H13D 0.9900 . ?
C13A C14A 1.507(15) . ?
C14A C22A 1.367(18) . ?
C14A C15A 1.35(2) . ?
C22A H22A 0.9500 . ?
C22A C21A 1.422(18) . ?
C21A H21A 0.9500 . ?
C21A C17A 1.34(3) . ?
C17A H17A 0.9500 . ?
C17A C16A 1.42(3) . ?
C16A H16A 0.9500 . ?
C16A C15A 1.39(3) . ?
C15A H15A 0.9500 . ?

loop_
_geom_torsion_atom_site_label_1
_geom_torsion_atom_site_label_2
_geom_torsion_atom_site_label_3
_geom_torsion_atom_site_label_4
_geom_torsion
_geom_torsion_site_symmetry_1
_geom_torsion_site_symmetry_2
_geom_torsion_site_symmetry_3
_geom_torsion_site_symmetry_4
_geom_torsion_publ_flag
O1 C2 C3 C4 178.4(4) . . . . ?
O1 C2 C18 C19 -179.4(4) . . . . ?
O2 C10 C11 C12 -144.8(8) . . . . ?
O2 C10 C11 C12A -99.3(10) . . . . ?
O4 C33 C34 C35 -90.5(5) . . . . ?
O4 C33 C34 C48 147.3(4) . . . . ?
O5 C40 C47 C46 -178.5(4) . . . . ?
O6 C33 C34 C35 87.9(6) . . . . ?
O6 C33 C34 C48 -34.3(7) . . . . ?
C1 O1 C2 C3 -173.8(4) . . . . ?
C1 O1 C2 C18 5.9(7) . . . . ?
C2 C3 C4 C5 0.6(7) . . . . ?
C2 C18 C19 C5 1.4(7) . . . . ?
C2 C18 C19 C24 179.9(4) . . . . ?
C3 C2 C18 C19 0.4(7) . . . . ?
C3 C4 C5 C6 -179.5(4) . . . . ?
C3 C4 C5 C19 1.2(7) . . . . ?
C4 C5 C6 C7 -179.3(4) . . . . ?
C4 C5 C19 C18 -2.1(6) . . . . ?
C4 C5 C19 C24 179.2(4) . . . . ?
C5 C6 C7 C8 -179.7(4) . . . . ?
C5 C6 C7 C23 0.2(7) . . . . ?
C5 C19 C24 C23 0.0(7) . . . . ?
C6 C5 C19 C18 178.5(4) . . . . ?
C6 C5 C19 C24 -0.1(6) . . . . ?
C6 C7 C8 C9 109.5(5) . . . . ?
C6 C7 C8 C20 -128.1(5) . . . . ?
C6 C7 C23 C24 -0.3(7) . . . . ?
C7 C8 C9 O2 -114.7(5) . . . . ?
C7 C8 C9 O3 64.4(7) . . . . ?
C7 C23 C24 C19 0.3(7) . . . . ?
C8 C7 C23 C24 179.5(5) . . . . ?
C9 O2 C10 C11 89.7(6) . . . . ?
C10 O2 C9 O3 3.3(8) . . . . ?
C10 O2 C9 C8 -177.5(4) . . . . ?
C10 C11 C12 C13 1.5(16) . . . . ?
C10 C11 C12A C13A 3(2) . . . . ?
C11 C12 C13 C14 136.1(12) . . . . ?
C11 C12A C13A C14A -126.1(15) . . . . ?
C12 C13 C14 C15 -42.0(14) . . . . ?
C12 C13 C14 C22 136.0(10) . . . . ?
C13 C14 C15 C16 176.2(12) . . . . ?
C13 C14 C22 C21 -178.3(11) . . . . ?
C14 C15 C16 C17 4(2) . . . . ?
C15 C14 C22 C21 -0.4(17) . . . . ?
C15 C16 C17 C21 -5(2) . . . . ?
C16 C17 C21 C22 3(2) . . . . ?
C17 C21 C22 C14 -0.3(19) . . . . ?
C18 C2 C3 C4 -1.4(7) . . . . ?
C18 C19 C24 C23 -178.6(4) . . . . ?
C19 C5 C6 C7 0.0(7) . . . . ?
C20 C8 C9 O2 120.5(5) . . . . ?
C20 C8 C9 O3 -60.4(7) . . . . ?
C22 C14 C15 C16 -2(2) . . . . ?
C23 C7 C8 C9 -70.4(6) . . . . ?
C23 C7 C8 C20 52.1(6) . . . . ?
C25 C26 C27 C28 0.3(13) . . . . ?
C25 C42 C43 C28 0.3(14) . . . . ?
C26 C25 C42 C43 -0.5(14) . . . . ?
C26 C27 C28 C29 179.6(8) . . . . ?
C26 C27 C28 C43 -0.4(12) . . . . ?
C27 C28 C29 C30 56.3(11) . . . . ?
C27 C28 C43 C42 0.2(13) . . . . ?
C28 C29 C30 C31 -155.6(9) . . . . ?
C29 C28 C43 C42 -179.8(9) . . . . ?
C29 C30 C31 C32 6.4(14) . . . . ?
C30 C31 C32 O4 -121.6(7) . . . . ?
C31 C30A C29A C28A 128(2) . . . . ?
C32 O4 C33 O6 -0.7(7) . . . . ?
C32 O4 C33 C34 177.8(4) . . . . ?
C32 C31 C30A C29A -6(3) . . . . ?
C33 O4 C32 C31 80.9(5) . . . . ?
C33 C34 C35 C36 117.8(5) . . . . ?
C33 C34 C35 C44 -64.6(5) . . . . ?
C34 C35 C36 C37 178.1(4) . . . . ?
C34 C35 C44 C45 -178.8(4) . . . . ?
C35 C36 C37 C38 -179.6(4) . . . . ?
C35 C36 C37 C46 0.8(6) . . . . ?
C35 C44 C45 C46 0.3(7) . . . . ?
C36 C35 C44 C45 -1.2(7) . . . . ?
C36 C37 C38 C39 -178.5(4) . . . . ?
C36 C37 C46 C45 -1.6(6) . . . . ?
C36 C37 C46 C47 177.5(4) . . . . ?
C37 C38 C39 C40 1.0(7) . . . . ?
C37 C46 C47 C40 1.1(7) . . . . ?
C38 C37 C46 C45 178.8(4) . . . . ?
C38 C37 C46 C47 -2.1(6) . . . . ?
C38 C39 C40 O5 177.4(4) . . . . ?
C38 C39 C40 C47 -2.1(7) . . . . ?
C39 C40 C47 C46 1.0(7) . . . . ?
C41 O5 C40 C39 -173.0(4) . . . . ?
C41 O5 C40 C47 6.5(7) . . . . ?
C42 C25 C26 C27 0.2(14) . . . . ?
C43 C28 C29 C30 -123.7(10) . . . . ?
C44 C35 C36 C37 0.6(6) . . . . ?
C44 C45 C46 C37 1.1(7) . . . . ?
C44 C45 C46 C47 -178.0(4) . . . . ?
C45 C46 C47 C40 -179.8(4) . . . . ?
C46 C37 C38 C39 1.1(7) . . . . ?
C48 C34 C35 C36 -120.8(5) . . . . ?
C48 C34 C35 C44 56.7(5) . . . . ?
C30A C31 C32 O4 -154.1(18) . . . . ?
C30A C29A C28A C27A 125.0(18) . . . . ?
C30A C29A C28A C43A -54(2) . . . . ?
C29A C28A C27A C26A -179(2) . . . . ?
C29A C28A C43A C42A 179(2) . . . . ?
C28A C27A C26A C25A 0.0 . . . . ?
C27A C28A C43A C42A 0.0 . . . . ?
C27A C26A C25A C42A 0.0 . . . . ?
C26A C25A C42A C43A 0.0 . . . . ?
C25A C42A C43A C28A 0.0 . . . . ?
C43A C28A C27A C26A 0.0 . . . . ?
C12A C13A C14A C22A 56.6(19) . . . . ?
C12A C13A C14A C15A -122.5(18) . . . . ?
C13A C14A C22A C21A -179.1(13) . . . . ?
C13A C14A C15A C16A 175(2) . . . . ?
C14A C22A C21A C17A 2(2) . . . . ?
C22A C14A C15A C16A -5(3) . . . . ?
C22A C21A C17A C16A 1(3) . . . . ?
C21A C17A C16A C15A -5(3) . . . . ?
C17A C16A C15A C14A 7(4) . . . . ?
C15A C14A C22A C21A 0(2) . . . . ?
